data_4349376
loop_
_publ_author_name
'Lysenko, Andrey B.'
'Senchyk, Ganna A.'
'Domasevitch, Konstantin V.'
'Kobalz, Merten'
'Krautscheid, Harald'
'Cichos, Jakub'
'Karbowiak, Miroslaw'
'Neves, Patr\'icia'
'Valente, Anabela A.'
'Gon\,calves, Isabel S'

_publ_section_title
;
 Triazolyl, Imidazolyl, and Carboxylic Acid Moieties in the Design of
 Molybdenum Trioxide Hybrids: Photophysical and Catalytic Behavior.
;
_journal_issue 8
_journal_name_full 'Inorganic chemistry'
_journal_page_first 4380
_journal_page_last 4394
_journal_paper_doi 10.1021/acs.inorgchem.6b02986
_journal_volume 56
_journal_year 2017
_chemical_absolute_configuration ad
_chemical_formula_moiety '2(C11 H13 Mo N3 O3), H2 O'
_chemical_formula_sum 'C22 H28 Mo2 N6 O7'
_chemical_formula_weight 680.38
_chemical_name_systematic
;
bis-[(S)-4-(1-phenylpropyl)-1,2,4-triazole-N1,N2]
hexaoxidodimolybdenum(VI) Monohydrate
;
_space_group_IT_number 20
_space_group_name_Hall 'C 2c 2'
_space_group_name_H-M_alt 'C 2 2 21'
_symmetry_cell_setting orthorhombic
_symmetry_Int_Tables_number 20
_symmetry_space_group_name_H-M 'C 2 2 21'
_atom_sites_solution_hydrogens geom
_atom_sites_solution_primary direct
_atom_sites_solution_secondary difmap
_audit_creation_method SHELXL-97
_cell_angle_alpha 90.00
_cell_angle_beta 90.00
_cell_angle_gamma 90.00
_cell_formula_units_Z 4
_cell_length_a 9.6544(5)
_cell_length_b 23.0267(9)
_cell_length_c 12.3254(4)
_cell_measurement_reflns_used 8000
_cell_measurement_temperature 213(2)
_cell_measurement_theta_max 27.88
_cell_measurement_theta_min 3.39
_cell_volume 2740.0(2)
_computing_cell_refinement 'IPDS Software (Stoe & Cie, 2000)'
_computing_data_collection 'IPDS Software (Stoe & Cie, 2000)'
_computing_data_reduction 'IPDS Software (Stoe & Cie, 2000)'
_computing_molecular_graphics 'Diamond 2.1e (Brandenburg, 1999)'
_computing_publication_material 'WinGX 1.70.01 (Farrugia, 1999)'
_computing_structure_refinement 'SHELXL-97 (Sheldrick, 2008)'
_computing_structure_solution 'SHELXS-97 (Sheldrick, 2008)'
_diffrn_ambient_temperature 213(2)
_diffrn_measured_fraction_theta_full 0.985
_diffrn_measured_fraction_theta_max 0.985
_diffrn_measurement_device_type 'Stoe Image plate diffraction system'
_diffrn_measurement_method '\f oscillation scans'
_diffrn_radiation_monochromator graphite
_diffrn_radiation_source 'fine-focus sealed tube'
_diffrn_radiation_type MoK\a
_diffrn_radiation_wavelength 0.71073
_diffrn_reflns_av_R_equivalents 0.0270
_diffrn_reflns_av_sigmaI/netI 0.0328
_diffrn_reflns_limit_h_max 12
_diffrn_reflns_limit_h_min -12
_diffrn_reflns_limit_k_max 22
_diffrn_reflns_limit_k_min -30
_diffrn_reflns_limit_l_max 15
_diffrn_reflns_limit_l_min -15
_diffrn_reflns_number 10348
_diffrn_reflns_theta_full 27.88
_diffrn_reflns_theta_max 27.88
_diffrn_reflns_theta_min 3.39
_diffrn_standards_decay_% 0
_exptl_absorpt_coefficient_mu 0.966
_exptl_absorpt_correction_T_max 0.8526
_exptl_absorpt_correction_T_min 0.7778
_exptl_absorpt_correction_type numerical
_exptl_absorpt_process_details 'X-RED (Stoe & Cie, 2001) and X-SHAPE (Stoe & Cie, 1999)'
_exptl_crystal_colour colorless
_exptl_crystal_density_diffrn 1.649
_exptl_crystal_density_method 'not measured'
_exptl_crystal_description prism
_exptl_crystal_F_000 1368
_exptl_crystal_size_max 0.18
_exptl_crystal_size_mid 0.12
_exptl_crystal_size_min 0.08
_refine_diff_density_max 1.775
_refine_diff_density_min -0.262
_refine_diff_density_rms 0.087
_refine_ls_abs_structure_details 'Flack H D (1983), Acta Cryst. A39, 876-881'
_refine_ls_abs_structure_Flack 0.00(7)
_refine_ls_extinction_method none
_refine_ls_goodness_of_fit_ref 0.928
_refine_ls_hydrogen_treatment constr
_refine_ls_matrix_type full
_refine_ls_number_parameters 169
_refine_ls_number_reflns 3247
_refine_ls_number_restraints 0
_refine_ls_restrained_S_all 0.928
_refine_ls_R_factor_all 0.0293
_refine_ls_R_factor_gt 0.0220
_refine_ls_shift/su_max 0.001
_refine_ls_shift/su_mean 0.000
_refine_ls_structure_factor_coef Fsqd
_refine_ls_weighting_details 'calc w=1/[\s^2^(Fo^2^)+(0.0309P)^2^+0.0000P] where P=(Fo^2^+2Fc^2^)/3'
_refine_ls_weighting_scheme calc
_refine_ls_wR_factor_gt 0.0495
_refine_ls_wR_factor_ref 0.0503
_reflns_number_gt 2625
_reflns_number_total 3247
_reflns_threshold_expression >2sigma(I)
_cod_data_source_file ic6b02986_si_002.cif
_cod_data_source_block (1)
_cod_depositor_comments
;
The following automatic conversions were performed:

data name '_iucr_refine_instruction_details' was replaced with
'_iucr_refine_instructions_details' as specified in the replacement
file 'data/replacement-values/replacement_tags.lst'.

Automatic conversion script
Id: cif_correct_tags 9268 2022-04-12 08:56:07Z antanas 
;
_cod_database_code 4349376

loop_
_symmetry_equiv_pos_as_xyz
'x, y, z'
'-x, -y, z+1/2'
'-x, y, -z+1/2'
'x, -y, -z'
'x+1/2, y+1/2, z'
'-x+1/2, -y+1/2, z+1/2'
'-x+1/2, y+1/2, -z+1/2'
'x+1/2, -y+1/2, -z'

loop_
_atom_site_label
_atom_site_type_symbol
_atom_site_fract_x
_atom_site_fract_y
_atom_site_fract_z
_atom_site_U_iso_or_equiv
_atom_site_adp_type
_atom_site_occupancy
_atom_site_symmetry_multiplicity
_atom_site_calc_flag
_atom_site_refinement_flags
Mo1 Mo 0.147494(15) 0.00081(2) 0.147186(14) 0.01336(5) Uani 1 1 d .
O1 O 0.20698(18) 0.0000 0.0000 0.0162(4) Uani 1 2 d S
O2 O 0.0000 -0.0006(3) 0.2500 0.0170(4) Uani 1 2 d S
O3 O 0.2451(4) -0.0565(2) 0.1943(4) 0.0254(11) Uani 1 1 d .
O4 O 0.2317(4) 0.0610(2) 0.1921(4) 0.0228(10) Uani 1 1 d .
N1 N -0.0139(5) -0.0627(2) 0.0582(4) 0.0161(11) Uani 1 1 d .
N2 N -0.0122(5) -0.0620(2) -0.0535(4) 0.0160(11) Uani 1 1 d .
N3 N -0.18949(17) -0.11332(7) -0.0007(6) 0.0190(4) Uani 1 1 d .
C1 C -0.1196(6) -0.0939(2) 0.0867(6) 0.0206(14) Uani 1 1 d .
H1 H -0.1442 -0.1019 0.1590 0.025 Uiso 1 1 calc R
C2 C -0.1189(5) -0.0921(2) -0.0871(6) 0.0178(13) Uani 1 1 d .
H2 H -0.1430 -0.0981 -0.1601 0.021 Uiso 1 1 calc R
C3 C -0.3217(2) -0.14682(10) -0.0031(7) 0.0247(6) Uani 1 1 d .
H3 H -0.3709 -0.1375 0.0652 0.030 Uiso 1 1 calc R
C4 C -0.4133(3) -0.12618(16) -0.0938(3) 0.0335(8) Uani 1 1 d .
H4A H -0.4975 -0.1499 -0.0949 0.040 Uiso 1 1 calc R
H4B H -0.3650 -0.1321 -0.1629 0.040 Uiso 1 1 calc R
C5 C -0.4540(4) -0.06284(17) -0.0846(4) 0.0456(10) Uani 1 1 d .
H5A H -0.5121 -0.0523 -0.1456 0.068 Uiso 1 1 calc R
H5B H -0.3713 -0.0389 -0.0846 0.068 Uiso 1 1 calc R
H5C H -0.5047 -0.0568 -0.0175 0.068 Uiso 1 1 calc R
C6 C -0.2939(2) -0.21171(10) -0.0009(9) 0.0295(5) Uani 1 1 d .
C7 C -0.2342(6) -0.23926(18) -0.0884(4) 0.0624(15) Uani 1 1 d .
H7 H -0.2039 -0.2172 -0.1480 0.075 Uiso 1 1 calc R
C8 C -0.2180(7) -0.2992(2) -0.0897(5) 0.0657(15) Uani 1 1 d .
H8 H -0.1774 -0.3174 -0.1501 0.079 Uiso 1 1 calc R
C9 C -0.2605(3) -0.33164(13) -0.0042(11) 0.0468(9) Uani 1 1 d .
H9 H -0.2520 -0.3723 -0.0058 0.056 Uiso 1 1 calc R
C10 C -0.3148(6) -0.30494(19) 0.0829(4) 0.0580(13) Uani 1 1 d .
H10 H -0.3412 -0.3273 0.1433 0.070 Uiso 1 1 calc R
C11 C -0.3328(5) -0.24497(18) 0.0859(4) 0.0480(10) Uani 1 1 d .
H11 H -0.3717 -0.2273 0.1475 0.058 Uiso 1 1 calc R
O1W O 0.5000 -0.11215(17) 0.2500 0.0466(10) Uani 1 2 d S
H1O H 0.4239 -0.0912 0.2329 0.070 Uiso 1 1 d R

loop_
_atom_site_aniso_label
_atom_site_aniso_U_11
_atom_site_aniso_U_22
_atom_site_aniso_U_33
_atom_site_aniso_U_23
_atom_site_aniso_U_13
_atom_site_aniso_U_12
Mo1 0.01214(7) 0.01833(8) 0.00961(8) -0.0001(3) -0.00076(6) 0.0009(3)
O1 0.0128(8) 0.0243(10) 0.0115(10) -0.003(4) 0.000 0.000
O2 0.0167(8) 0.0244(10) 0.0100(11) 0.000 0.0019(7) 0.000
O3 0.0245(18) 0.034(2) 0.018(2) 0.0052(16) -0.0018(14) 0.0101(15)
O4 0.0224(17) 0.030(2) 0.016(2) -0.0038(15) 0.0018(14) -0.0087(14)
N1 0.026(3) 0.015(2) 0.007(3) -0.0003(19) -0.001(2) 0.003(2)
N2 0.015(2) 0.018(2) 0.015(3) 0.001(2) -0.0024(19) -0.0033(19)
N3 0.0214(8) 0.0181(8) 0.0175(10) -0.004(3) -0.005(3) -0.0040(6)
C1 0.029(3) 0.017(2) 0.015(3) -0.001(3) 0.006(3) -0.006(2)
C2 0.020(3) 0.020(3) 0.014(3) 0.001(3) 0.003(3) -0.002(2)
C3 0.0234(11) 0.0235(11) 0.0274(16) -0.010(3) 0.012(3) -0.0099(8)
C4 0.0246(14) 0.0394(19) 0.037(2) -0.0066(15) -0.0008(13) -0.0087(13)
C5 0.0283(16) 0.041(2) 0.068(3) 0.0009(19) -0.0099(17) 0.0060(15)
C6 0.0302(11) 0.0241(11) 0.0342(15) -0.002(4) -0.003(5) -0.0107(9)
C7 0.096(4) 0.030(2) 0.061(3) 0.002(2) 0.040(3) -0.003(2)
C8 0.094(4) 0.031(2) 0.072(4) -0.015(2) 0.027(3) -0.004(2)
C9 0.0440(15) 0.0220(12) 0.074(3) -0.002(5) -0.012(5) -0.0064(11)
C10 0.087(4) 0.031(2) 0.056(3) 0.019(2) 0.000(3) -0.009(2)
C11 0.074(3) 0.0332(19) 0.037(2) 0.0012(16) 0.009(2) -0.005(2)
O1W 0.0286(17) 0.039(2) 0.072(3) 0.000 -0.0160(18) 0.000

loop_
_atom_type_symbol
_atom_type_description
_atom_type_scat_dispersion_real
_atom_type_scat_dispersion_imag
_atom_type_scat_source
C C 0.0033 0.0016 'International Tables Vol C Tables 4.2.6.8 and 6.1.1.4'
H H 0.0000 0.0000 'International Tables Vol C Tables 4.2.6.8 and 6.1.1.4'
N N 0.0061 0.0033 'International Tables Vol C Tables 4.2.6.8 and 6.1.1.4'
O O 0.0106 0.0060 'International Tables Vol C Tables 4.2.6.8 and 6.1.1.4'
Mo Mo -1.6832 0.6857 'International Tables Vol C Tables 4.2.6.8 and 6.1.1.4'

loop_
_geom_angle_atom_site_label_1
_geom_angle_atom_site_label_2
_geom_angle_atom_site_label_3
_geom_angle
_geom_angle_site_symmetry_1
_geom_angle_site_symmetry_3
O4 Mo1 O3 104.72(12) . .
O4 Mo1 O1 100.01(15) . .
O3 Mo1 O1 98.53(16) . .
O4 Mo1 O2 98.9(2) . .
O3 Mo1 O2 99.9(2) . .
O1 Mo1 O2 149.20(5) . .
O4 Mo1 N2 89.1(2) . 4
O3 Mo1 N2 165.7(2) . 4
O1 Mo1 N2 74.90(13) . 4
O2 Mo1 N2 81.33(18) . 4
O4 Mo1 N1 162.8(2) . .
O3 Mo1 N1 92.40(19) . .
O1 Mo1 N1 75.80(13) . .
O2 Mo1 N1 78.96(19) . .
N2 Mo1 N1 73.72(6) 4 .
Mo1 O1 Mo1 144.87(10) . 4
Mo1 O2 Mo1 178.0(5) . 3
C1 N1 N2 106.7(6) . .
C1 N1 Mo1 136.4(5) . .
N2 N1 Mo1 116.2(4) . .
C2 N2 N1 107.5(6) . .
C2 N2 Mo1 131.9(5) . 4
N1 N2 Mo1 119.9(4) . 4
C1 N3 C2 104.9(4) . .
C1 N3 C3 128.0(7) . .
C2 N3 C3 126.9(7) . .
N1 C1 N3 111.2(6) . .
N1 C1 H1 124.4 . .
N3 C1 H1 124.4 . .
N2 C2 N3 109.8(6) . .
N2 C2 H2 125.1 . .
N3 C2 H2 125.1 . .
N3 C3 C4 110.8(5) . .
N3 C3 C6 110.93(19) . .
C4 C3 C6 115.4(6) . .
N3 C3 H3 106.4 . .
C4 C3 H3 106.4 . .
C6 C3 H3 106.4 . .
C3 C4 C5 113.7(3) . .
C3 C4 H4A 108.8 . .
C5 C4 H4A 108.8 . .
C3 C4 H4B 108.8 . .
C5 C4 H4B 108.8 . .
H4A C4 H4B 107.7 . .
C4 C5 H5A 109.5 . .
C4 C5 H5B 109.5 . .
H5A C5 H5B 109.5 . .
C4 C5 H5C 109.5 . .
H5A C5 H5C 109.5 . .
H5B C5 H5C 109.5 . .
C11 C6 C7 118.0(3) . .
C11 C6 C3 121.1(8) . .
C7 C6 C3 120.9(8) . .
C6 C7 C8 120.9(5) . .
C6 C7 H7 119.6 . .
C8 C7 H7 119.6 . .
C9 C8 C7 120.3(5) . .
C9 C8 H8 119.8 . .
C7 C8 H8 119.8 . .
C10 C9 C8 119.2(3) . .
C10 C9 H9 120.4 . .
C8 C9 H9 120.4 . .
C9 C10 C11 121.6(5) . .
C9 C10 H10 119.2 . .
C11 C10 H10 119.2 . .
C6 C11 C10 120.0(4) . .
C6 C11 H11 120.0 . .
C10 C11 H11 120.0 . .

loop_
_geom_bond_atom_site_label_1
_geom_bond_atom_site_label_2
_geom_bond_distance
_geom_bond_site_symmetry_2
Mo1 O4 1.700(4) .
Mo1 O3 1.723(4) .
Mo1 O1 1.9030(6) .
Mo1 O2 1.9065(2) .
Mo1 N2 2.387(5) 4
Mo1 N1 2.401(5) .
N1 C1 1.296(7) .
N1 N2 1.378(3) .
N2 C2 1.309(7) .
N3 C1 1.348(9) .
N3 C2 1.355(8) .
N3 C3 1.492(3) .
C1 H1 0.9400 .
C2 H2 0.9400 .
C3 C4 1.501(8) .
C3 C6 1.518(3) .
C3 H3 0.9900 .
C4 C5 1.515(5) .
C4 H4A 0.9800 .
C4 H4B 0.9800 .
C5 H5A 0.9700 .
C5 H5B 0.9700 .
C5 H5C 0.9700 .
C6 C11 1.368(10) .
C6 C7 1.377(10) .
C7 C8 1.389(6) .
C7 H7 0.9400 .
C8 C9 1.355(12) .
C8 H8 0.9400 .
C9 C10 1.344(12) .
C9 H9 0.9400 .
C10 C11 1.392(6) .
C10 H10 0.9400 .
C11 H11 0.9400 .
O1W H1O 0.9039 .

loop_
_geom_torsion_atom_site_label_1
_geom_torsion_atom_site_label_2
_geom_torsion_atom_site_label_3
_geom_torsion_atom_site_label_4
_geom_torsion
_geom_torsion_site_symmetry_1
_geom_torsion_site_symmetry_4
O4 Mo1 O1 Mo1 -124.42(16) . 4
O3 Mo1 O1 Mo1 128.89(16) . 4
O2 Mo1 O1 Mo1 2.7(5) . 4
N2 Mo1 O1 Mo1 -38.08(12) 4 4
N1 Mo1 O1 Mo1 38.56(11) . 4
O4 Mo1 N1 C1 -103.7(8) . .
O3 Mo1 N1 C1 80.3(6) . .
O1 Mo1 N1 C1 178.5(6) . .
O2 Mo1 N1 C1 -19.3(6) . .
N2 Mo1 N1 C1 -103.4(6) 4 .
O4 Mo1 N1 N2 65.0(8) . .
O3 Mo1 N1 N2 -110.9(5) . .
O1 Mo1 N1 N2 -12.8(4) . .
O2 Mo1 N1 N2 149.4(5) . .
N2 Mo1 N1 N2 65.4(4) 4 .
C1 N1 N2 C2 1.1(8) . .
Mo1 N1 N2 C2 -170.8(3) . .
C1 N1 N2 Mo1 172.7(3) . 4
Mo1 N1 N2 Mo1 0.8(6) . 4
N2 N1 C1 N3 -0.9(7) . .
Mo1 N1 C1 N3 168.6(3) . .
C2 N3 C1 N1 0.3(4) . .
C3 N3 C1 N1 -175.3(3) . .
N1 N2 C2 N3 -0.9(6) . .
Mo1 N2 C2 N3 -171.1(3) 4 .
C1 N3 C2 N2 0.4(3) . .
C3 N3 C2 N2 176.1(3) . .
C1 N3 C3 C4 140.2(5) . .
C2 N3 C3 C4 -34.5(5) . .
C1 N3 C3 C6 -90.3(8) . .
C2 N3 C3 C6 95.0(8) . .
N3 C3 C4 C5 -60.6(5) . .
C6 C3 C4 C5 172.3(5) . .
N3 C3 C6 C11 113.9(6) . .
C4 C3 C6 C11 -119.1(7) . .
N3 C3 C6 C7 -69.0(10) . .
C4 C3 C6 C7 58.1(5) . .
C11 C6 C7 C8 2.0(10) . .
C3 C6 C7 C8 -175.2(5) . .
C6 C7 C8 C9 -0.3(10) . .
C7 C8 C9 C10 -1.8(11) . .
C8 C9 C10 C11 2.2(10) . .
C7 C6 C11 C10 -1.6(9) . .
C3 C6 C11 C10 175.6(5) . .
C9 C10 C11 C6 -0.5(9) . .
